data_7201686
loop_
_publ_author_name
'Kalf, Irmgard'
'Wang, Ruimin'
'Englert, Ulli'

_publ_section_title
;
 A robust conglomerate structure type in salts of cationic
 organopalladium complexes and non-coordinating anions
;
_journal_issue 1
_journal_name_full CrystEngComm
_journal_page_first 39
_journal_paper_doi 10.1039/b712641g
_journal_volume 10
_journal_year 2008
_chemical_absolute_configuration rmad
_chemical_formula_moiety 'C14 H26 N3 Pd, C F3 O3 S'
_chemical_formula_sum 'C15 H26 F3 N3 O3 Pd S'
_chemical_formula_weight 491.85
_chemical_name_systematic
;
?
;
_space_group_IT_number 4
_symmetry_cell_setting monoclinic
_symmetry_space_group_name_Hall 'P 2yb'
_symmetry_space_group_name_H-M 'P 1 21 1'
_atom_sites_solution_hydrogens geom
_atom_sites_solution_primary direct
_atom_sites_solution_secondary difmap
_audit_creation_method SHELXL-97
_cell_angle_alpha 90.00
_cell_angle_beta 96.018(4)
_cell_angle_gamma 90.00
_cell_formula_units_Z 4
_cell_length_a 11.6452(13)
_cell_length_b 14.3172(13)
_cell_length_c 12.0277(13)
_cell_measurement_reflns_used 1361
_cell_measurement_temperature 130(2)
_cell_measurement_theta_max 19.74
_cell_measurement_theta_min 2.22
_cell_volume 1994.3(4)
_computing_cell_refinement SMART
_computing_data_collection 'SMART (Bruker, 2001)'
_computing_data_reduction 'SAINT (Bruker, 1999)'
_computing_molecular_graphics 'PLATON (Spek, 2003)'
_computing_publication_material 'SHELXL97 (Sheldrick, 1997b)'
_computing_structure_refinement 'SHELXL97 (Sheldrick, 1997b)'
_computing_structure_solution 'SHELXS97 (Sheldrick, 1997a)'
_diffrn_ambient_temperature 130(2)
_diffrn_measured_fraction_theta_full .991
_diffrn_measured_fraction_theta_max .991
_diffrn_measurement_device_type 'CCD area detector'
_diffrn_measurement_method '\w scans'
_diffrn_radiation_monochromator graphite
_diffrn_radiation_source 'fine-focus sealed tube'
_diffrn_radiation_type MoK\a
_diffrn_radiation_wavelength 0.71073
_diffrn_reflns_av_R_equivalents 0.0858
_diffrn_reflns_av_sigmaI/netI 0.1308
_diffrn_reflns_limit_h_max 14
_diffrn_reflns_limit_h_min -12
_diffrn_reflns_limit_k_max 15
_diffrn_reflns_limit_k_min -18
_diffrn_reflns_limit_l_max 15
_diffrn_reflns_limit_l_min -15
_diffrn_reflns_number 13912
_diffrn_reflns_theta_full 26.59
_diffrn_reflns_theta_max 26.59
_diffrn_reflns_theta_min 2.22
_exptl_absorpt_coefficient_mu 1.081
_exptl_absorpt_correction_T_max 0.90
_exptl_absorpt_correction_T_min 0.59
_exptl_absorpt_correction_type multi-scan
_exptl_absorpt_process_details SADABS
_exptl_crystal_colour colourless
_exptl_crystal_density_diffrn 1.638
_exptl_crystal_density_method 'not measured'
_exptl_crystal_description plate
_exptl_crystal_F_000 1000
_exptl_crystal_size_max 0.54
_exptl_crystal_size_mid 0.31
_exptl_crystal_size_min 0.10
_refine_diff_density_max .671
_refine_diff_density_min -.772
_refine_diff_density_rms .133
_refine_ls_abs_structure_details 'Flack H D (1983), Acta Cryst. A39, 876-881'
_refine_ls_abs_structure_Flack -0.14(5)
_refine_ls_extinction_method none
_refine_ls_goodness_of_fit_ref 0.999
_refine_ls_hydrogen_treatment constr
_refine_ls_matrix_type full
_refine_ls_number_parameters 377
_refine_ls_number_reflns 7804
_refine_ls_number_restraints 327
_refine_ls_restrained_S_all 0.987
_refine_ls_R_factor_all 0.0928
_refine_ls_R_factor_gt 0.0602
_refine_ls_shift/su_max 0.000
_refine_ls_shift/su_mean 0.000
_refine_ls_structure_factor_coef Fsqd
_refine_ls_weighting_details 'calc w=1/[\s^2^(Fo^2^)+(0.0200P)^2^+0.0000P] where P=(Fo^2^+2Fc^2^)/3'
_refine_ls_weighting_scheme calc
_refine_ls_wR_factor_gt 0.0954
_refine_ls_wR_factor_ref 0.1055
_reflns_number_gt 5406
_reflns_number_total 7804
_reflns_threshold_expression >2sigma(I)
_cod_data_source_file b712641g.txt
_cod_data_source_block r3
_cod_original_sg_symbol_H-M 'P 21'
_cod_database_code 7201686

loop_
_symmetry_equiv_pos_as_xyz
'x, y, z'
'-x, y+1/2, -z'

loop_
_atom_site_label
_atom_site_type_symbol
_atom_site_fract_x
_atom_site_fract_y
_atom_site_fract_z
_atom_site_U_iso_or_equiv
_atom_site_adp_type
_atom_site_occupancy
_atom_site_symmetry_multiplicity
_atom_site_calc_flag
_atom_site_refinement_flags
_atom_site_disorder_assembly
_atom_site_disorder_group
Pd1 Pd 0.92637(7) 0.44416(3) 0.09720(6) 0.01794(10) Uani 1 1 d U . .
N1 N 0.9482(8) 0.4792(6) 0.2627(7) 0.0207(10) Uani 1 1 d U . .
H1A H 0.8891 0.4545 0.2986 0.025 Uiso 1 1 calc R . .
H1B H 1.0168 0.4552 0.2955 0.025 Uiso 1 1 calc R . .
N2 N 0.9121(8) 0.4127(6) -0.0761(7) 0.0219(14) Uani 1 1 d U . .
N3 N 1.0457(8) 0.3275(6) 0.1120(8) 0.0226(14) Uani 1 1 d U . .
C1 C 0.9487(8) 0.5836(7) 0.2735(8) 0.0212(13) Uani 1 1 d U . .
H1 H 1.0227 0.6072 0.2486 0.025 Uiso 1 1 calc R . .
C2 C 0.8510(9) 0.6157(8) 0.1889(9) 0.0213(12) Uani 1 1 d U . .
C3 C 0.8260(8) 0.5566(9) 0.0955(8) 0.0191(9) Uani 1 1 d U . .
C4 C 0.7322(10) 0.5847(7) 0.0173(9) 0.0244(11) Uani 1 1 d U . .
H4 H 0.7104 0.5469 -0.0463 0.029 Uiso 1 1 calc R . .
C5 C 0.6710(11) 0.6682(8) 0.0328(11) 0.0303(12) Uani 1 1 d U . .
H5 H 0.6081 0.6857 -0.0198 0.036 Uiso 1 1 calc R . .
C6 C 0.7025(10) 0.7242(9) 0.1246(9) 0.0277(12) Uani 1 1 d U . .
H6 H 0.6637 0.7818 0.1325 0.033 Uiso 1 1 calc R . .
C7 C 0.7914(9) 0.6968(8) 0.2063(10) 0.0255(12) Uani 1 1 d U . .
H7 H 0.8099 0.7332 0.2718 0.031 Uiso 1 1 calc R . .
C8 C 0.9427(8) 0.6156(6) 0.3914(7) 0.034(2) Uani 1 1 d U . .
H8A H 0.8643 0.6061 0.4119 0.050 Uiso 1 1 calc R . .
H8B H 0.9625 0.6821 0.3975 0.050 Uiso 1 1 calc R . .
H8C H 0.9975 0.5795 0.4418 0.050 Uiso 1 1 calc R . .
C9 C 1.0091(11) 0.3484(8) -0.0915(9) 0.0274(16) Uani 1 1 d U . .
H9A H 1.0809 0.3849 -0.0942 0.033 Uiso 1 1 calc R . .
H9B H 0.9931 0.3149 -0.1636 0.033 Uiso 1 1 calc R . .
C10 C 1.0255(10) 0.2791(8) 0.0016(9) 0.0259(16) Uani 1 1 d U . .
H10A H 1.0923 0.2385 -0.0090 0.031 Uiso 1 1 calc R . .
H10B H 0.9561 0.2391 0.0005 0.031 Uiso 1 1 calc R . .
C11 C 1.1631(10) 0.3643(9) 0.1298(10) 0.0297(18) Uani 1 1 d U . .
H11A H 1.2183 0.3144 0.1187 0.045 Uiso 1 1 calc R . .
H11B H 1.1777 0.3885 0.2063 0.045 Uiso 1 1 calc R . .
H11C H 1.1721 0.4149 0.0765 0.045 Uiso 1 1 calc R . .
C12 C 1.0282(10) 0.2613(8) 0.2035(9) 0.0296(18) Uani 1 1 d U . .
H12A H 1.0838 0.2099 0.2030 0.044 Uiso 1 1 calc R . .
H12B H 0.9495 0.2363 0.1926 0.044 Uiso 1 1 calc R . .
H12C H 1.0399 0.2939 0.2754 0.044 Uiso 1 1 calc R . .
C13 C 0.9257(10) 0.4946(7) -0.1491(9) 0.0293(18) Uani 1 1 d U . .
H13A H 0.9257 0.4737 -0.2267 0.044 Uiso 1 1 calc R . .
H13B H 0.9989 0.5261 -0.1252 0.044 Uiso 1 1 calc R . .
H13C H 0.8616 0.5381 -0.1437 0.044 Uiso 1 1 calc R . .
C14 C 0.8017(10) 0.3637(8) -0.1110(9) 0.0288(18) Uani 1 1 d U . .
H14A H 0.8007 0.3433 -0.1889 0.043 Uiso 1 1 calc R . .
H14B H 0.7369 0.4063 -0.1042 0.043 Uiso 1 1 calc R . .
H14C H 0.7946 0.3092 -0.0629 0.043 Uiso 1 1 calc R . .
Pd2 Pd 0.58073(7) 0.55502(4) 0.40878(6) 0.01794(10) Uani 1 1 d U . .
N4 N 0.5677(8) 0.5311(6) 0.2400(7) 0.0207(10) Uani 1 1 d U . .
H4A H 0.4980 0.5530 0.2072 0.025 Uiso 1 1 calc R . .
H4B H 0.6257 0.5622 0.2090 0.025 Uiso 1 1 calc R . .
N5 N 0.4615(8) 0.6713(6) 0.3976(8) 0.0219(14) Uani 1 1 d U . .
N6 N 0.5914(8) 0.5805(6) 0.5807(7) 0.0226(14) Uani 1 1 d U . .
C15 C 0.5770(8) 0.4273(6) 0.2190(8) 0.0212(13) Uani 1 1 d U . .
H15 H 0.6032 0.4165 0.1436 0.025 Uiso 1 1 calc R . .
C16 C 0.6673(9) 0.3920(8) 0.3080(9) 0.0213(12) Uani 1 1 d U . .
C17 C 0.6847(8) 0.4434(9) 0.4079(8) 0.0191(9) Uani 1 1 d U . .
C18 C 0.7709(9) 0.4108(7) 0.4857(10) 0.0244(11) Uani 1 1 d U . .
H18 H 0.7903 0.4468 0.5514 0.029 Uiso 1 1 calc R . .
C19 C 0.8302(11) 0.3289(8) 0.4731(11) 0.0303(12) Uani 1 1 d U . .
H19 H 0.8862 0.3080 0.5309 0.036 Uiso 1 1 calc R . .
C20 C 0.8086(10) 0.2778(9) 0.3779(9) 0.0277(12) Uani 1 1 d U . .
H20 H 0.8495 0.2214 0.3688 0.033 Uiso 1 1 calc R . .
C21 C 0.7269(9) 0.3085(8) 0.2947(10) 0.0255(12) Uani 1 1 d U . .
H21 H 0.7111 0.2730 0.2282 0.031 Uiso 1 1 calc R . .
C22 C 0.4591(8) 0.3840(6) 0.2237(7) 0.028(2) Uani 1 1 d U . .
H22A H 0.4628 0.3171 0.2068 0.042 Uiso 1 1 calc R . .
H22B H 0.4033 0.4144 0.1687 0.042 Uiso 1 1 calc R . .
H22C H 0.4350 0.3923 0.2988 0.042 Uiso 1 1 calc R . .
C23 C 0.4779(10) 0.7171(8) 0.5065(10) 0.0274(16) Uani 1 1 d U . .
H23A H 0.4109 0.7578 0.5164 0.033 Uiso 1 1 calc R . .
H23B H 0.5482 0.7564 0.5117 0.033 Uiso 1 1 calc R . .
C24 C 0.4898(10) 0.6423(8) 0.5975(9) 0.0259(16) Uani 1 1 d U . .
H24A H 0.5016 0.6722 0.6721 0.031 Uiso 1 1 calc R . .
H24B H 0.4184 0.6044 0.5938 0.031 Uiso 1 1 calc R . .
C25 C 0.5795(10) 0.4962(7) 0.6508(9) 0.0297(18) Uani 1 1 d U . .
H25A H 0.6453 0.4545 0.6448 0.045 Uiso 1 1 calc R . .
H25B H 0.5077 0.4635 0.6247 0.045 Uiso 1 1 calc R . .
H25C H 0.5775 0.5149 0.7289 0.045 Uiso 1 1 calc R . .
C26 C 0.6995(10) 0.6273(8) 0.6220(9) 0.0296(18) Uani 1 1 d U . .
H26A H 0.6995 0.6407 0.7019 0.044 Uiso 1 1 calc R . .
H26B H 0.7065 0.6858 0.5811 0.044 Uiso 1 1 calc R . .
H26C H 0.7649 0.5865 0.6107 0.044 Uiso 1 1 calc R . .
C27 C 0.3405(10) 0.6359(9) 0.3754(9) 0.0293(18) Uani 1 1 d U . .
H27A H 0.3264 0.5888 0.4315 0.044 Uiso 1 1 calc R . .
H27B H 0.3295 0.6078 0.3007 0.044 Uiso 1 1 calc R . .
H27C H 0.2863 0.6878 0.3793 0.044 Uiso 1 1 calc R . .
C28 C 0.4814(10) 0.7420(8) 0.3116(9) 0.0288(18) Uani 1 1 d U . .
H28A H 0.4662 0.7141 0.2371 0.043 Uiso 1 1 calc R . .
H28B H 0.5617 0.7635 0.3229 0.043 Uiso 1 1 calc R . .
H28C H 0.4295 0.7952 0.3179 0.043 Uiso 1 1 calc R . .
S1 S 0.6878(3) 0.1240(2) 0.0038(3) 0.0383(9) Uani 1 1 d U . .
F1 F 0.6867(7) -0.0439(5) 0.0821(6) 0.0521(19) Uani 1 1 d U . .
F2 F 0.5213(6) 0.0216(6) 0.0667(7) 0.071(3) Uani 1 1 d U . .
F3 F 0.6463(6) 0.0600(6) 0.1984(5) 0.065(2) Uani 1 1 d U . .
O1 O 0.6571(8) 0.0869(6) -0.1047(6) 0.054(3) Uani 1 1 d U . .
O2 O 0.8069(7) 0.1246(8) 0.0398(9) 0.081(3) Uani 1 1 d U . .
O3 O 0.6254(9) 0.2069(6) 0.0297(8) 0.075(3) Uani 1 1 d U . .
C29 C 0.6323(10) 0.0350(9) 0.0945(9) 0.032(2) Uani 1 1 d U . .
S2 S 0.2142(3) 0.3958(2) 0.4949(3) 0.0282(7) Uani 1 1 d U . .
F4 F 0.0391(6) 0.4460(6) 0.5990(6) 0.067(2) Uani 1 1 d U . .
F5 F 0.1890(7) 0.4152(4) 0.7079(5) 0.054(2) Uani 1 1 d U . .
F6 F 0.1801(7) 0.5434(6) 0.6147(5) 0.0499(19) Uani 1 1 d U . .
O4 O 0.1654(6) 0.4449(6) 0.3996(6) 0.0344(18) Uani 1 1 d U . .
O5 O 0.1754(9) 0.3010(5) 0.5034(8) 0.064(3) Uani 1 1 d U . .
O6 O 0.3344(7) 0.4075(6) 0.5212(8) 0.060(3) Uani 1 1 d U . .
C30 C 0.1528(9) 0.4503(8) 0.6095(8) 0.029(2) Uani 1 1 d U . .

loop_
_atom_site_aniso_label
_atom_site_aniso_U_11
_atom_site_aniso_U_22
_atom_site_aniso_U_33
_atom_site_aniso_U_23
_atom_site_aniso_U_13
_atom_site_aniso_U_12
Pd1 0.01907(19) 0.01598(17) 0.01924(18) -0.00057(18) 0.00424(13) 0.0008(2)
N1 0.025(3) 0.015(2) 0.023(2) -0.0001(17) 0.0062(19) 0.001(2)
N2 0.024(3) 0.021(4) 0.022(3) 0.000(2) 0.010(3) 0.003(3)
N3 0.022(3) 0.023(4) 0.023(3) -0.003(2) 0.004(3) 0.003(3)
C1 0.021(2) 0.018(2) 0.025(2) -0.0039(17) 0.0068(19) -0.0024(19)
C2 0.022(2) 0.019(2) 0.0233(19) 0.0043(16) 0.0084(18) -0.0059(18)
C3 0.0188(19) 0.0156(17) 0.0239(18) 0.0015(16) 0.0069(15) -0.0037(17)
C4 0.023(2) 0.024(2) 0.026(2) 0.0000(16) 0.0060(17) -0.0033(17)
C5 0.026(2) 0.032(2) 0.034(2) 0.0085(18) 0.0052(18) 0.0042(18)
C6 0.028(2) 0.0238(19) 0.033(2) 0.0053(17) 0.0094(18) 0.0000(18)
C7 0.025(2) 0.023(2) 0.030(2) 0.0001(17) 0.0113(18) -0.0028(19)
C8 0.038(4) 0.028(3) 0.034(3) -0.004(3) -0.001(3) 0.001(3)
C9 0.028(3) 0.027(3) 0.027(2) -0.0044(19) 0.007(2) 0.003(2)
C10 0.027(3) 0.025(2) 0.026(2) -0.0021(19) 0.006(2) 0.001(2)
C11 0.030(3) 0.031(3) 0.028(3) 0.000(2) 0.004(2) 0.002(2)
C12 0.034(3) 0.026(3) 0.029(3) -0.002(2) 0.004(2) 0.001(2)
C13 0.028(3) 0.030(3) 0.029(3) -0.001(2) 0.005(2) 0.004(2)
C14 0.032(3) 0.027(3) 0.028(3) -0.003(2) 0.003(2) 0.003(2)
Pd2 0.01907(19) 0.01598(17) 0.01924(18) -0.00057(18) 0.00424(13) 0.0008(2)
N4 0.025(3) 0.015(2) 0.023(2) -0.0001(17) 0.0062(19) 0.001(2)
N5 0.024(3) 0.021(4) 0.022(3) 0.000(2) 0.010(3) 0.003(3)
N6 0.022(3) 0.023(4) 0.023(3) -0.003(2) 0.004(3) 0.003(3)
C15 0.021(2) 0.018(2) 0.025(2) -0.0039(17) 0.0068(19) -0.0024(19)
C16 0.022(2) 0.019(2) 0.0233(19) 0.0043(16) 0.0084(18) -0.0059(18)
C17 0.0188(19) 0.0156(17) 0.0239(18) 0.0015(16) 0.0069(15) -0.0037(17)
C18 0.023(2) 0.024(2) 0.026(2) 0.0000(16) 0.0060(17) -0.0033(17)
C19 0.026(2) 0.032(2) 0.034(2) 0.0085(18) 0.0052(18) 0.0042(18)
C20 0.028(2) 0.0238(19) 0.033(2) 0.0053(17) 0.0094(18) 0.0000(18)
C21 0.025(2) 0.023(2) 0.030(2) 0.0001(17) 0.0113(18) -0.0028(19)
C22 0.028(3) 0.025(3) 0.031(4) 0.003(3) 0.001(3) -0.002(3)
C23 0.028(3) 0.027(3) 0.027(2) -0.0044(19) 0.007(2) 0.003(2)
C24 0.027(3) 0.025(2) 0.026(2) -0.0021(19) 0.006(2) 0.001(2)
C25 0.030(3) 0.031(3) 0.028(3) 0.000(2) 0.004(2) 0.002(2)
C26 0.034(3) 0.026(3) 0.029(3) -0.002(2) 0.004(2) 0.001(2)
C27 0.028(3) 0.030(3) 0.029(3) -0.001(2) 0.005(2) 0.004(2)
C28 0.032(3) 0.027(3) 0.028(3) -0.003(2) 0.003(2) 0.003(2)
S1 0.0388(18) 0.0378(19) 0.0365(17) 0.0005(14) -0.0045(14) -0.0150(16)
F1 0.067(5) 0.035(4) 0.056(4) 0.012(4) 0.010(4) 0.012(4)
F2 0.039(4) 0.089(6) 0.085(6) 0.021(4) 0.007(4) -0.011(4)
F3 0.071(5) 0.092(6) 0.032(3) -0.007(4) 0.014(3) 0.023(5)
O1 0.080(6) 0.061(6) 0.021(4) 0.008(3) 0.000(4) -0.026(5)
O2 0.034(5) 0.115(8) 0.091(7) 0.022(6) -0.010(5) -0.037(5)
O3 0.110(8) 0.031(4) 0.081(7) -0.005(4) -0.003(6) 0.008(5)
C29 0.030(4) 0.036(4) 0.031(3) 0.001(3) 0.001(3) 0.002(3)
S2 0.0345(16) 0.0218(14) 0.0289(15) 0.0033(11) 0.0067(12) 0.0005(13)
F4 0.044(4) 0.111(6) 0.049(4) -0.044(5) 0.021(3) -0.010(5)
F5 0.101(6) 0.030(4) 0.030(3) 0.000(3) 0.001(4) -0.011(4)
F6 0.079(5) 0.032(3) 0.036(4) -0.010(3) -0.008(3) -0.007(4)
O4 0.028(4) 0.044(4) 0.031(4) 0.005(4) 0.001(3) 0.012(4)
O5 0.125(8) 0.014(4) 0.059(6) -0.011(3) 0.042(6) -0.014(5)
O6 0.030(4) 0.091(7) 0.055(5) 0.005(5) -0.007(4) 0.018(4)
C30 0.033(3) 0.026(3) 0.026(3) 0.001(3) -0.002(3) -0.001(3)

loop_
_atom_type_symbol
_atom_type_description
_atom_type_scat_dispersion_real
_atom_type_scat_dispersion_imag
_atom_type_scat_source
C C .0033 .0016 'International Tables Vol C Tables 4.2.6.8 and 6.1.1.4'
H H .0000 .0000 'International Tables Vol C Tables 4.2.6.8 and 6.1.1.4'
F F .0171 .0103 'International Tables Vol C Tables 4.2.6.8 and 6.1.1.4'
N N .0061 .0033 'International Tables Vol C Tables 4.2.6.8 and 6.1.1.4'
O O .0106 .0060 'International Tables Vol C Tables 4.2.6.8 and 6.1.1.4'
Pd Pd -.9988 1.0072 'International Tables Vol C Tables 4.2.6.8 and 6.1.1.4'
S S .1246 .1234 'International Tables Vol C Tables 4.2.6.8 and 6.1.1.4'

loop_
_geom_angle_atom_site_label_1
_geom_angle_atom_site_label_2
_geom_angle_atom_site_label_3
_geom_angle
_geom_angle_site_symmetry_1
_geom_angle_site_symmetry_3
_geom_angle_publ_flag
C3 Pd1 N1 79.9(4) . . ?
C3 Pd1 N2 100.1(4) . . ?
N1 Pd1 N2 176.7(4) . . ?
C3 Pd1 N3 174.7(4) . . ?
N1 Pd1 N3 95.5(3) . . ?
N2 Pd1 N3 84.3(3) . . ?
C1 N1 Pd1 109.1(6) . . ?
C1 N1 H1A 109.9 . . ?
Pd1 N1 H1A 109.9 . . ?
C1 N1 H1B 109.9 . . ?
Pd1 N1 H1B 109.9 . . ?
H1A N1 H1B 108.3 . . ?
C13 N2 C9 106.6(8) . . ?
C13 N2 C14 110.5(9) . . ?
C9 N2 C14 108.6(8) . . ?
C13 N2 Pd1 114.3(6) . . ?
C9 N2 Pd1 105.8(7) . . ?
C14 N2 Pd1 110.7(7) . . ?
C11 N3 C12 108.7(9) . . ?
C11 N3 C10 110.9(9) . . ?
C12 N3 C10 110.0(9) . . ?
C11 N3 Pd1 108.4(7) . . ?
C12 N3 Pd1 114.6(7) . . ?
C10 N3 Pd1 104.1(7) . . ?
C8 C1 N1 112.7(8) . . ?
C8 C1 C2 115.9(8) . . ?
N1 C1 C2 104.3(8) . . ?
C8 C1 H1 107.9 . . ?
N1 C1 H1 107.9 . . ?
C2 C1 H1 107.9 . . ?
C7 C2 C3 124.0(11) . . ?
C7 C2 C1 120.4(10) . . ?
C3 C2 C1 115.5(10) . . ?
C2 C3 C4 115.9(11) . . ?
C2 C3 Pd1 113.8(7) . . ?
C4 C3 Pd1 130.2(9) . . ?
C5 C4 C3 121.0(11) . . ?
C5 C4 H4 119.5 . . ?
C3 C4 H4 119.5 . . ?
C6 C5 C4 120.0(12) . . ?
C6 C5 H5 120.0 . . ?
C4 C5 H5 120.0 . . ?
C5 C6 C7 120.7(12) . . ?
C5 C6 H6 119.7 . . ?
C7 C6 H6 119.7 . . ?
C2 C7 C6 118.2(11) . . ?
C2 C7 H7 120.9 . . ?
C6 C7 H7 120.9 . . ?
C1 C8 H8A 109.5 . . ?
C1 C8 H8B 109.5 . . ?
H8A C8 H8B 109.5 . . ?
C1 C8 H8C 109.5 . . ?
H8A C8 H8C 109.5 . . ?
H8B C8 H8C 109.5 . . ?
N2 C9 C10 111.0(10) . . ?
N2 C9 H9A 109.4 . . ?
C10 C9 H9A 109.4 . . ?
N2 C9 H9B 109.4 . . ?
C10 C9 H9B 109.4 . . ?
H9A C9 H9B 108.0 . . ?
C9 C10 N3 110.8(9) . . ?
C9 C10 H10A 109.5 . . ?
N3 C10 H10A 109.5 . . ?
C9 C10 H10B 109.5 . . ?
N3 C10 H10B 109.5 . . ?
H10A C10 H10B 108.1 . . ?
N3 C11 H11A 109.5 . . ?
N3 C11 H11B 109.5 . . ?
H11A C11 H11B 109.5 . . ?
N3 C11 H11C 109.5 . . ?
H11A C11 H11C 109.5 . . ?
H11B C11 H11C 109.5 . . ?
N3 C12 H12A 109.5 . . ?
N3 C12 H12B 109.5 . . ?
H12A C12 H12B 109.5 . . ?
N3 C12 H12C 109.5 . . ?
H12A C12 H12C 109.5 . . ?
H12B C12 H12C 109.5 . . ?
N2 C13 H13A 109.5 . . ?
N2 C13 H13B 109.5 . . ?
H13A C13 H13B 109.5 . . ?
N2 C13 H13C 109.5 . . ?
H13A C13 H13C 109.5 . . ?
H13B C13 H13C 109.5 . . ?
N2 C14 H14A 109.5 . . ?
N2 C14 H14B 109.5 . . ?
H14A C14 H14B 109.5 . . ?
N2 C14 H14C 109.5 . . ?
H14A C14 H14C 109.5 . . ?
H14B C14 H14C 109.5 . . ?
C17 Pd2 N4 81.0(4) . . ?
C17 Pd2 N6 99.8(4) . . ?
N4 Pd2 N6 179.1(4) . . ?
C17 Pd2 N5 175.5(4) . . ?
N4 Pd2 N5 95.0(3) . . ?
N6 Pd2 N5 84.2(3) . . ?
C15 N4 Pd2 109.3(6) . . ?
C15 N4 H4A 109.8 . . ?
Pd2 N4 H4A 109.8 . . ?
C15 N4 H4B 109.8 . . ?
Pd2 N4 H4B 109.8 . . ?
H4A N4 H4B 108.3 . . ?
C23 N5 C28 107.7(9) . . ?
C23 N5 C27 110.2(9) . . ?
C28 N5 C27 108.7(9) . . ?
C23 N5 Pd2 105.5(7) . . ?
C28 N5 Pd2 115.0(7) . . ?
C27 N5 Pd2 109.6(7) . . ?
C26 N6 C25 107.9(9) . . ?
C26 N6 C24 110.2(8) . . ?
C25 N6 C24 106.2(9) . . ?
C26 N6 Pd2 112.0(7) . . ?
C25 N6 Pd2 114.8(6) . . ?
C24 N6 Pd2 105.6(6) . . ?
C16 C15 C22 113.9(8) . . ?
C16 C15 N4 105.5(8) . . ?
C22 C15 N4 108.4(8) . . ?
C16 C15 H15 109.7 . . ?
C22 C15 H15 109.7 . . ?
N4 C15 H15 109.7 . . ?
C21 C16 C17 121.0(11) . . ?
C21 C16 C15 121.5(10) . . ?
C17 C16 C15 117.4(10) . . ?
C18 C17 C16 115.7(11) . . ?
C18 C17 Pd2 131.5(9) . . ?
C16 C17 Pd2 112.8(8) . . ?
C19 C18 C17 123.4(12) . . ?
C19 C18 H18 118.3 . . ?
C17 C18 H18 118.3 . . ?
C20 C19 C18 120.0(12) . . ?
C20 C19 H19 120.0 . . ?
C18 C19 H19 120.0 . . ?
C19 C20 C21 119.5(12) . . ?
C19 C20 H20 120.2 . . ?
C21 C20 H20 120.2 . . ?
C20 C21 C16 120.2(11) . . ?
C20 C21 H21 119.9 . . ?
C16 C21 H21 119.9 . . ?
C15 C22 H22A 109.5 . . ?
C15 C22 H22B 109.5 . . ?
H22A C22 H22B 109.5 . . ?
C15 C22 H22C 109.5 . . ?
H22A C22 H22C 109.5 . . ?
H22B C22 H22C 109.5 . . ?
N5 C23 C24 108.8(10) . . ?
N5 C23 H23A 109.9 . . ?
C24 C23 H23A 109.9 . . ?
N5 C23 H23B 109.9 . . ?
C24 C23 H23B 109.9 . . ?
H23A C23 H23B 108.3 . . ?
N6 C24 C23 109.2(9) . . ?
N6 C24 H24A 109.8 . . ?
C23 C24 H24A 109.8 . . ?
N6 C24 H24B 109.8 . . ?
C23 C24 H24B 109.8 . . ?
H24A C24 H24B 108.3 . . ?
N6 C25 H25A 109.5 . . ?
N6 C25 H25B 109.5 . . ?
H25A C25 H25B 109.5 . . ?
N6 C25 H25C 109.5 . . ?
H25A C25 H25C 109.5 . . ?
H25B C25 H25C 109.5 . . ?
N6 C26 H26A 109.5 . . ?
N6 C26 H26B 109.5 . . ?
H26A C26 H26B 109.5 . . ?
N6 C26 H26C 109.5 . . ?
H26A C26 H26C 109.5 . . ?
H26B C26 H26C 109.5 . . ?
N5 C27 H27A 109.5 . . ?
N5 C27 H27B 109.5 . . ?
H27A C27 H27B 109.5 . . ?
N5 C27 H27C 109.5 . . ?
H27A C27 H27C 109.5 . . ?
H27B C27 H27C 109.5 . . ?
N5 C28 H28A 109.5 . . ?
N5 C28 H28B 109.5 . . ?
H28A C28 H28B 109.5 . . ?
N5 C28 H28C 109.5 . . ?
H28A C28 H28C 109.5 . . ?
H28B C28 H28C 109.5 . . ?
O2 S1 O1 115.5(6) . . ?
O2 S1 O3 115.5(7) . . ?
O1 S1 O3 114.9(6) . . ?
O2 S1 C29 102.6(6) . . ?
O1 S1 C29 102.5(5) . . ?
O3 S1 C29 103.0(6) . . ?
F3 C29 F1 109.5(9) . . ?
F3 C29 F2 107.9(10) . . ?
F1 C29 F2 108.6(10) . . ?
F3 C29 S1 111.4(8) . . ?
F1 C29 S1 109.0(8) . . ?
F2 C29 S1 110.4(8) . . ?
O6 S2 O4 115.3(5) . . ?
O6 S2 O5 114.1(6) . . ?
O4 S2 O5 115.1(6) . . ?
O6 S2 C30 104.0(6) . . ?
O4 S2 C30 104.3(5) . . ?
O5 S2 C30 101.7(5) . . ?
F5 C30 F4 107.0(10) . . ?
F5 C30 F6 106.2(8) . . ?
F4 C30 F6 106.1(10) . . ?
F5 C30 S2 114.1(8) . . ?
F4 C30 S2 112.5(7) . . ?
F6 C30 S2 110.4(7) . . ?

loop_
_geom_bond_atom_site_label_1
_geom_bond_atom_site_label_2
_geom_bond_distance
_geom_bond_site_symmetry_2
_geom_bond_publ_flag
Pd1 C3 1.989(12) . ?
Pd1 N1 2.043(8) . ?
Pd1 N2 2.123(9) . ?
Pd1 N3 2.168(9) . ?
N1 C1 1.500(13) . ?
N1 H1A 0.9200 . ?
N1 H1B 0.9200 . ?
N2 C13 1.483(13) . ?
N2 C9 1.484(14) . ?
N2 C14 1.486(14) . ?
N3 C11 1.460(15) . ?
N3 C12 1.483(14) . ?
N3 C10 1.494(14) . ?
C1 C8 1.499(12) . ?
C1 C2 1.515(14) . ?
C1 H1 1.0000 . ?
C2 C7 1.381(15) . ?
C2 C3 1.412(15) . ?
C3 C4 1.423(14) . ?
C4 C5 1.413(15) . ?
C4 H4 0.9500 . ?
C5 C6 1.383(17) . ?
C5 H5 0.9500 . ?
C6 C7 1.407(15) . ?
C6 H6 0.9500 . ?
C7 H7 0.9500 . ?
C8 H8A 0.9800 . ?
C8 H8B 0.9800 . ?
C8 H8C 0.9800 . ?
C9 C10 1.494(15) . ?
C9 H9A 0.9900 . ?
C9 H9B 0.9900 . ?
C10 H10A 0.9900 . ?
C10 H10B 0.9900 . ?
C11 H11A 0.9800 . ?
C11 H11B 0.9800 . ?
C11 H11C 0.9800 . ?
C12 H12A 0.9800 . ?
C12 H12B 0.9800 . ?
C12 H12C 0.9800 . ?
C13 H13A 0.9800 . ?
C13 H13B 0.9800 . ?
C13 H13C 0.9800 . ?
C14 H14A 0.9800 . ?
C14 H14B 0.9800 . ?
C14 H14C 0.9800 . ?
Pd2 C17 2.006(12) . ?
Pd2 N4 2.048(8) . ?
Pd2 N6 2.091(9) . ?
Pd2 N5 2.163(9) . ?
N4 C15 1.513(13) . ?
N4 H4A 0.9200 . ?
N4 H4B 0.9200 . ?
N5 C23 1.459(14) . ?
N5 C28 1.483(14) . ?
N5 C27 1.495(14) . ?
N6 C26 1.466(13) . ?
N6 C25 1.487(13) . ?
N6 C24 1.508(14) . ?
C15 C16 1.507(14) . ?
C15 C22 1.512(11) . ?
C15 H15 1.0000 . ?
C16 C21 1.400(15) . ?
C16 C17 1.405(15) . ?
C17 C18 1.380(14) . ?
C18 C19 1.378(15) . ?
C18 H18 0.9500 . ?
C19 C20 1.360(17) . ?
C19 H19 0.9500 . ?
C20 C21 1.378(15) . ?
C20 H20 0.9500 . ?
C21 H21 0.9500 . ?
C22 H22A 0.9800 . ?
C22 H22B 0.9800 . ?
C22 H22C 0.9800 . ?
C23 C24 1.527(15) . ?
C23 H23A 0.9900 . ?
C23 H23B 0.9900 . ?
C24 H24A 0.9900 . ?
C24 H24B 0.9900 . ?
C25 H25A 0.9800 . ?
C25 H25B 0.9800 . ?
C25 H25C 0.9800 . ?
C26 H26A 0.9800 . ?
C26 H26B 0.9800 . ?
C26 H26C 0.9800 . ?
C27 H27A 0.9800 . ?
C27 H27B 0.9800 . ?
C27 H27C 0.9800 . ?
C28 H28A 0.9800 . ?
C28 H28B 0.9800 . ?
C28 H28C 0.9800 . ?
S1 O2 1.409(9) . ?
S1 O1 1.420(8) . ?
S1 O3 1.443(9) . ?
S1 C29 1.838(12) . ?
F1 C29 1.312(14) . ?
F2 C29 1.315(12) . ?
F3 C29 1.293(12) . ?
S2 O6 1.412(8) . ?
S2 O4 1.413(7) . ?
S2 O5 1.438(8) . ?
S2 C30 1.797(11) . ?
F4 C30 1.318(12) . ?
F5 C30 1.315(11) . ?
F6 C30 1.370(14) . ?
